data_1545026
loop_
_publ_author_name
'Viglianti, Lucia'
'Leung, Nelson L. C.'
'Xie, Ni'
'Gu, Xinggui'
'Sung, Herman H. Y.'
'Miao, Qian'
'Williams, Ian D.'
'Licandro, Emanuela'
'Tang, Ben Zhong'

_publ_section_title
;
 Aggregation-induced emission: mechanistic study of the
 clusteroluminescence of tetrathienylethene
;
_journal_issue 4
_journal_name_full 'Chem. Sci.'
_journal_page_first 2629
_journal_paper_doi 10.1039/C6SC05192H
_journal_volume 8
_journal_year 2017
_chemical_formula_moiety 'C10 H8 S2'
_chemical_formula_sum 'C10 H8 S2'
_chemical_formula_weight 192.28
_chemical_name_systematic (E)-1,2-di(thiophen-2-yl)ethene
_space_group_crystal_system monoclinic
_space_group_IT_number 14
_space_group_name_Hall '-P 2ybc'
_space_group_name_H-M_alt 'P 1 21/c 1'
_symmetry_space_group_name_Hall '-P 2ybc'
_symmetry_space_group_name_H-M 'P 1 21/c 1'
_atom_sites_solution_hydrogens mixed
_atom_sites_solution_primary direct
_audit_creation_date 2015-07-10
_audit_creation_method
;
Olex2 1.2
(compiled 2015.01.26 svn.r3150 for OlexSys, GUI svn.r4998)
;
_audit_update_record
;
2016-11-25 deposited with the CCDC.
2017-01-11 downloaded from the CCDC.
;
_cell_angle_alpha 90
_cell_angle_beta 93.249(3)
_cell_angle_gamma 90
_cell_formula_units_Z 2
_cell_length_a 5.81321(19)
_cell_length_b 7.5432(3)
_cell_length_c 10.2777(3)
_cell_measurement_reflns_used 1656
_cell_measurement_temperature 99.99(10)
_cell_measurement_theta_max 29.2570
_cell_measurement_theta_min 4.4170
_cell_volume 449.95(3)
_computing_cell_refinement
;
CrysAlisPro, Agilent Technologies,
Version 1.171.37.35 (release 13-08-2014 CrysAlis171 .NET)
(compiled Aug 13 2014,18:06:01)
;
_computing_data_collection
;
CrysAlisPro, Agilent Technologies,
Version 1.171.37.35 (release 13-08-2014 CrysAlis171 .NET)
(compiled Aug 13 2014,18:06:01)
;
_computing_data_reduction
;
CrysAlisPro, Agilent Technologies,
Version 1.171.37.35 (release 13-08-2014 CrysAlis171 .NET)
(compiled Aug 13 2014,18:06:01)
;
_computing_molecular_graphics 'Olex2 (Dolomanov et al., 2009)'
_computing_publication_material 'Olex2 (Dolomanov et al., 2009)'
_computing_structure_refinement 'ShelXL (Sheldrick, 2008)'
_computing_structure_solution 'ShelXS (Sheldrick, 2008)'
_diffrn_ambient_environment N~2~
_diffrn_ambient_temperature 99.99(10)
_diffrn_detector 'CCD plate'
_diffrn_detector_area_resol_mean 10.3587
_diffrn_detector_type Atlas
_diffrn_measured_fraction_theta_full 0.956
_diffrn_measured_fraction_theta_max 0.956
_diffrn_measurement_details
;
#__ type_ start__ end____ width___ exp.time_
  1 omega  -42.00   46.00   1.0000   10.0000
omega____ theta____ kappa____ phi______ frames
    -       18.0886  -57.0000  -90.0000 88

#__ type_ start__ end____ width___ exp.time_
  2 omega    1.00   96.00   1.0000   10.0000
omega____ theta____ kappa____ phi______ frames
    -       18.0886   57.0000   60.0000 95

#__ type_ start__ end____ width___ exp.time_
  3 omega  -17.00   81.00   1.0000   10.0000
omega____ theta____ kappa____ phi______ frames
    -       18.0886   77.0000 -180.0000 98
;
_diffrn_measurement_device 'kappa diffractometer'
_diffrn_measurement_device_type 'SuperNova, Dual, Cu at zero, Atlas'
_diffrn_measurement_method '\w scans'
_diffrn_orient_matrix_UB_11 -0.0075967000
_diffrn_orient_matrix_UB_12 0.0372046000
_diffrn_orient_matrix_UB_13 -0.0634667000
_diffrn_orient_matrix_UB_21 0.0516411000
_diffrn_orient_matrix_UB_22 0.0791607000
_diffrn_orient_matrix_UB_23 0.0247572000
_diffrn_orient_matrix_UB_31 0.1105337000
_diffrn_orient_matrix_UB_32 -0.0345020000
_diffrn_orient_matrix_UB_33 -0.0116379000
_diffrn_radiation_monochromator mirror
_diffrn_radiation_probe x-ray
_diffrn_radiation_type MoK\a
_diffrn_radiation_wavelength 0.71073
_diffrn_reflns_av_R_equivalents 0.0193
_diffrn_reflns_av_unetI/netI 0.0232
_diffrn_reflns_limit_h_max 5
_diffrn_reflns_limit_h_min -7
_diffrn_reflns_limit_k_max 8
_diffrn_reflns_limit_k_min -9
_diffrn_reflns_limit_l_max 12
_diffrn_reflns_limit_l_min -12
_diffrn_reflns_number 2262
_diffrn_reflns_theta_full 25.000
_diffrn_reflns_theta_max 25.997
_diffrn_reflns_theta_min 3.972
_diffrn_source 'SuperNova (Mo) X-ray Source'
_diffrn_source_current 0.80
_diffrn_source_power 0.040
_diffrn_source_target Cu
_diffrn_source_voltage 50
_exptl_absorpt_coefficient_mu 0.526
_exptl_absorpt_correction_T_max 1.00000
_exptl_absorpt_correction_T_min 0.81075
_exptl_absorpt_correction_type multi-scan
_exptl_absorpt_process_details
;
CrysAlisPro, Agilent Technologies,
Version 1.171.37.35 (release 13-08-2014 CrysAlis171 .NET)
(compiled Aug 13 2014,18:06:01)
Empirical absorption correction using spherical harmonics,
 implemented in SCALE3 ABSPACK scaling algorithm.
;
_exptl_crystal_colour colourless
_exptl_crystal_density_diffrn 1.419
_exptl_crystal_description block
_exptl_crystal_F_000 200
_exptl_crystal_preparation ', Luminescent'
_exptl_crystal_size_max 0.25
_exptl_crystal_size_mid 0.15
_exptl_crystal_size_min 0.1
_refine_diff_density_max 0.448
_refine_diff_density_min -0.543
_refine_diff_density_rms 0.066
_refine_ls_extinction_method none
_refine_ls_goodness_of_fit_ref 1.005
_refine_ls_hydrogen_treatment mixed
_refine_ls_matrix_type full
_refine_ls_number_parameters 57
_refine_ls_number_reflns 848
_refine_ls_number_restraints 15
_refine_ls_restrained_S_all 1.042
_refine_ls_R_factor_all 0.0409
_refine_ls_R_factor_gt 0.0368
_refine_ls_shift/su_max 0.000
_refine_ls_shift/su_mean 0.000
_refine_ls_structure_factor_coef Fsqd
_refine_ls_weighting_details 'w=1/[\s^2^(Fo^2^)+(0.0510P)^2^+0.4446P] where P=(Fo^2^+2Fc^2^)/3'
_refine_ls_weighting_scheme calc
_refine_ls_wR_factor_gt 0.0901
_refine_ls_wR_factor_ref 0.0930
_reflns_Friedel_coverage 0.000
_reflns_number_gt 773
_reflns_number_total 848
_reflns_threshold_expression 'I > 2\s(I)'
_cod_data_source_file c6sc05192h2.cif
_cod_data_source_block lucia5molt
_cod_depositor_comments 'Adding full bibliography for 1545026--1545028.cif.'
_cod_database_code 1545026
_shelx_space_group_comment
;
The symmetry employed for this shelxl refinement is uniquely defined
by the following loop, which should always be used as a source of
symmetry information in preference to the above space-group names.
They are only intended as comments.
;
_reflns_odcompleteness_completeness 99.26
_reflns_odcompleteness_iscentric 1
_reflns_odcompleteness_theta 27.04
_olex2_refinement_description
;
1. Fixed Uiso
 At 1.2 times of:
  All C(H) groups, All C(H,H) groups
2. Restrained distances
 C2-C1 \\sim C3-C2 \\sim C4-C3
 with sigma of 0.02
 S1A-C1A \\sim S1A-C3
 with sigma of 0.02
 S1-C1 \\sim S1-C4
 with sigma of 0.02
 C2A-C1A \\sim C4-C2A \\sim C4-C3
 with sigma of 0.02
 C5A-C1A \\sim C5-C1
 with sigma of 0.02
3. Restrained planarity
 C1A, S1A, C4, C2A, C3
 with sigma of 0.1
4. Others
 Fixed Sof: S1(0.9) S1A(0.1) C1(0.9) C1A(0.1) C2(0.9) H2(0.9) C2A(0.1)
 H2A(0.1) H3B(0.1) H3A(0.9) H4B(0.1) H4A(0.9) C5(0.92) H5(0.92) C5A(0.08)
 H5A(0.08)
5.a Aromatic/amide H refined with riding coordinates:
 C2(H2), C2A(H2A), C3(H3B), C4(H4B), C5(H5), C5A(H5A)
;
_shelx_shelxl_version_number 2014/7
_olex2_date_sample_data_collection 2015-07-02
_olex2_submission_special_instructions 'No special instructions were received'

loop_
_space_group_symop_operation_xyz
'x, y, z'
'-x, y+1/2, -z+1/2'
'-x, -y, -z'
'x, -y-1/2, z-1/2'

loop_
_atom_site_label
_atom_site_type_symbol
_atom_site_fract_x
_atom_site_fract_y
_atom_site_fract_z
_atom_site_U_iso_or_equiv
_atom_site_adp_type
_atom_site_occupancy
_atom_site_site_symmetry_order
_atom_site_calc_flag
_atom_site_refinement_flags_posn
_atom_site_refinement_flags_occupancy
_atom_site_disorder_assembly
_atom_site_disorder_group
S1 S 0.39149(12) 0.63481(9) 0.36053(8) 0.0175(2) Uiso 0.9 1 d D P A 1
S1A S 0.0827(15) 0.4672(11) 0.2227(8) 0.023(3) Uiso 0.1 1 d D P A 2
C1 C 0.1389(4) 0.5140(3) 0.3346(2) 0.0133(5) Uiso 0.9 1 d D P A 1
C1A C 0.202(3) 0.547(2) 0.3625(15) 0.009(4) Uiso 0.1 1 d D P A 2
C2 C 0.0992(6) 0.4666(4) 0.1989(3) 0.0131(10) Uiso 0.9 1 d D P A 1
H2 H -0.0289 0.4015 0.1629 0.016 Uiso 0.9 1 calc R P A 1
C2A C 0.406(3) 0.626(3) 0.3305(15) 0.014(7) Uiso 0.1 1 d D P A 2
H2A H 0.5104 0.6765 0.3946 0.017 Uiso 0.1 1 calc R P A 2
C3 C 0.2864(4) 0.5345(3) 0.1275(2) 0.0205(5) Uani 1 1 d D . . .
H3B H 0.2885 0.5130 0.0365 0.025 Uiso 0.1 1 calc R P A 2
H3A H 0.301(5) 0.524(4) 0.037(3) 0.025 Uiso 0.9 1 d R P B 1
C4 C 0.4500(4) 0.6254(3) 0.2001(2) 0.0191(5) Uani 1 1 d D . . .
H4B H 0.5789 0.6820 0.1651 0.023 Uiso 0.1 1 calc R P A 2
H4A H 0.588(5) 0.682(4) 0.174(3) 0.023 Uiso 0.9 1 d R P C 1
C5 C -0.0137(4) 0.4728(3) 0.4375(2) 0.0156(5) Uiso 0.92 1 d D P A 1
H5 H -0.1443 0.4012 0.4148 0.019 Uiso 0.92 1 calc R P A 1
C5A C 0.093(4) 0.536(3) 0.488(2) 0.019(5) Uiso 0.08 1 d D P A 2
H5A H 0.1745 0.5902 0.5598 0.023 Uiso 0.08 1 calc R P A 2

loop_
_atom_site_aniso_label
_atom_site_aniso_U_11
_atom_site_aniso_U_22
_atom_site_aniso_U_33
_atom_site_aniso_U_23
_atom_site_aniso_U_13
_atom_site_aniso_U_12
C3 0.0262(11) 0.0188(10) 0.0166(10) 0.0016(8) 0.0015(8) 0.0056(8)
C4 0.0170(10) 0.0155(10) 0.0252(11) 0.0042(7) 0.0036(8) 0.0011(8)

loop_
_atom_type_symbol
_atom_type_description
_atom_type_scat_dispersion_real
_atom_type_scat_dispersion_imag
_atom_type_scat_source
C C 0.0033 0.0016 'International Tables Vol C Tables 4.2.6.8 and 6.1.1.4'
H H 0.0000 0.0000 'International Tables Vol C Tables 4.2.6.8 and 6.1.1.4'
S S 0.1246 0.1234 'International Tables Vol C Tables 4.2.6.8 and 6.1.1.4'

loop_
_geom_angle_atom_site_label_1
_geom_angle_atom_site_label_2
_geom_angle_atom_site_label_3
_geom_angle
_geom_angle_site_symmetry_1
C4 S1 C1 92.47(11) .
C3 S1A C1A 96.9(7) .
C2 C1 S1 111.4(2) .
C2 C1 C5 125.4(3) .
C5 C1 S1 123.13(19) .
C2A C1A S1A 105.7(12) .
C2A C1A C5A 130.9(17) .
C5A C1A S1A 123.4(16) .
C3 C2 C1 108.7(3) .
C4 C2A C1A 116.1(15) .
C4 C3 S1A 109.4(3) .
C4 C3 C2 115.1(2) .
C3 C4 S1 112.29(17) .
C3 C4 C2A 111.8(9) .
C5 C5 C1 125.8(3) 3_566
C5A C5A C1A 129(3) 3_566

loop_
_geom_bond_atom_site_label_1
_geom_bond_atom_site_label_2
_geom_bond_distance
_geom_bond_site_symmetry_2
S1 C1 1.736(3) .
S1 C4 1.704(2) .
S1A C1A 1.674(16) .
S1A C3 1.658(9) .
C1 C2 1.445(4) .
C1 C5 1.452(3) .
C1A C2A 1.381(14) .
C1A C5A 1.472(17) .
C2 C3 1.440(4) .
C2A C4 1.379(14) .
C3 C4 1.360(3) .
C5 C5 1.349(4) 3_566
C5A C5A 1.24(5) 3_566

loop_
_geom_torsion_atom_site_label_1
_geom_torsion_atom_site_label_2
_geom_torsion_atom_site_label_3
_geom_torsion_atom_site_label_4
_geom_torsion
_geom_torsion_site_symmetry_4
S1 C1 C2 C3 0.5(3) .
S1 C1 C5 C5 2.9(4) 3_566
S1A C1A C2A C4 3.0(16) .
S1A C1A C5A C5A 2(5) 3_566
S1A C3 C4 C2A 3.6(10) .
C1 S1 C4 C3 -0.04(17) .
C1 C2 C3 C4 -0.6(3) .
C1A S1A C3 C4 -1.7(7) .
C1A C2A C4 C3 -4.5(16) .
C2 C1 C5 C5 -175.0(3) 3_566
C2 C3 C4 S1 0.4(3) .
C2A C1A C5A C5A 180(3) 3_566
C3 S1A C1A C2A -0.7(10) .
C3 S1A C1A C5A 177.2(15) .
C4 S1 C1 C2 -0.30(19) .
C4 S1 C1 C5 -178.45(19) .
C5 C1 C2 C3 178.6(2) .
C5A C1A C2A C4 -174.7(18) .
